data_1517865
loop_
_publ_author_name
'Muller, A.'
'Johannes, K. U.'
'Straube, M.'
'Krickemeyer, R.'
'Bogge, H.'

_publ_section_title
;
 Penicillamine complexes of nickel, chromium, and molybdenum - structural
 particularity and biological/medical relevance
;
_journal_name_full 'Zeitschrift fuer Anorganische und Allgemeine Chemie'
_journal_page_first 1037
_journal_page_last 1046
_journal_volume 619
_journal_year 1993
_chemical_formula_sum 'C13 H36 Mo2 N2 Na2 O14 S2'
_chemical_formula_weight 746.418
_space_group_IT_number 2
_symmetry_cell_setting triclinic
_symmetry_Int_Tables_number 2
_symmetry_space_group_name_Hall '-P 1'
_symmetry_space_group_name_H-M 'P -1'
_cell_angle_alpha 114.27(4)
_cell_angle_beta 104.55(4)
_cell_angle_gamma 95.63(4)
_cell_formula_units_Z 2
_cell_length_a 9.962(4)
_cell_length_b 12.222(7)
_cell_length_c 13.953(7)
_cell_volume 1459.5(15)
_diffrn_radiation_probe x-ray
_diffrn_radiation_type MoK\a
_diffrn_radiation_wavelength 0.71073
_exptl_absorpt_coefficient_mu 1.088
_exptl_crystal_density_diffrn 1.616
_exptl_crystal_F_000 684
_refine_ls_number_reflns 3763
_refine_ls_R_factor_gt 0.072
_refine_ls_wR_factor_gt 0.078
_cod_data_source_file Penicillamine-4.cif
_cod_data_source_block Penicillamine-4
_cod_database_code 1517865

loop_
_symmetry_equiv_pos_site_id
_symmetry_equiv_pos_as_xyz
1 x,y,z
2 -x,-y,-z

loop_
_atom_site_label
_atom_site_type_symbol
_atom_site_thermal_displace_type
_atom_site_fract_x
_atom_site_fract_y
_atom_site_fract_z
_atom_site_occupancy
_atom_site_U_iso_or_equiv
Mo1 Mo Uiso 0.43950(10) 0.64390(10) 0.87840(10) 1.000 0.0320(10)
Mo2 Mo Uiso 0.54810(10) 0.84390(10) 0.10630(1) 1.000 0.0280(10)
S1 S Uiso 0.4278(3) 0.5690(3) 0.6843(2) 1.000 0.0520(10)
S2 S Uiso 0.6563(3) 0.8999(2) 1.2628(2) 1.000 0.0380(10)
O1 O Uiso 0.2662(7) 0.6406(6) 0.8607(5) 1.000 0.043(3)
O2 O Uiso 0.3972(6) 0.8952(6) 1.0731(5) 1.000 0.039(3)
O3 O Uiso 0.5114(7) 0.6733(6) 1.0344(5) 1.000 0.036(3)
O4 O Uiso 0.5355(6) 0.8072(5) 0.9083(4) 1.000 0.031(3)
O5 O Uiso 0.6522(7) 0.5920(7) 0.8870(5) 1.000 0.049(4)
O6 O Uiso 0.7560(9) 0.4368(8) 0.8255(7) 1.000 0.072(5)
O7 O Uiso 0.7772(7) 0.8487(5) 1.0754(5) 1.000 0.034(3)
O8 O Uiso 0.9973(8) 0.9552(7) 1.1837(6) 1.000 0.051(4)
N1 N Uiso 0.4086(9) 0.4427(7) 0.8268(6) 1.000 0.041(4)
N2 N Uiso 0.6692(8) 1.0376(7) 1.1207(6) 1.000 0.034(4)
C1 C Uiso 0.4426(13) 0.4070(9) 0.6485(8) 1.000 0.050(5)
C1O C Uiso 0.9075(11) 1.0742(10) 1.3994(7) 1.000 0.052(5)
C2 C Uiso 0.5000(11) 0.3982(8) 0.7575(7) 1.000 0.042(5)
C3 C Uiso 0.6482(13) 0.4772(11) 0.8270(8) 1.000 0.051(6)
C4 C Uiso 0.2973(15) 0.3212(12) 0.5806(9) 1.000 0.079(7)
C5 C Uiso 0.5454(15) 0.3784(12) 0.5824(9) 1.000 0.078(8)
C6 C Uiso 0.7685(11) 1.0523(9) 1.3085(7) 1.000 0.039(5)
C7 C Uiso 0.8059(10) 1.0558(9) 1.2071(7) 1.000 0.034(4)
C8 C Uiso 0.8691(12) 0.9465(9) 1.1523(7) 1.000 0.033(5)
C9 C Uiso 0.6879(13) 1.1542(10) 1.3537(8) 1.000 0.059(6)
O11A O Uiso 0.914(3) 0.615(2) 1.162(2) 0.500 0.108(16)
O11B O Uiso 0.865(2) 0.686(2) 1.1765(18) 0.500 0.075(12)
C11 C Uiso 0.9888(19) 0.7105(19) 1.2640(14) 1.000 0.105(12)
O12 O Uiso 1.3387(9) 0.9307(10) 1.2861(7) 1.000 0.084(6)
C12 C Uiso 1.3227(17) 0.9544(17) 1.3888(11) 1.000 0.104(10)
O13 O Uiso 1.2402(8) 1.1210(7) 1.1537(5) 1.000 0.054(4)
C13 C Uiso 1.2686(14) 1.2015(13) 1.2721(9) 1.000 0.071(7)
O14A O Uiso 0.010(3) 0.630(3) 0.731(2) 0.500 0.219(17)
O14B O Uiso -0.028(4) 0.564(3) 0.650(3) 0.500 0.17(3)
O9 O Uiso 1.0113(9) 0.8191(8) 0.9315(6) 1.000 0.072(5)
O10 O Uiso 1.1339(8) 0.6748(8) 1.0427(6) 1.000 0.062(5)
Na1 Na Uiso 0.8874(5) 0.6803(4) 1.0045(3) 1.000 0.058(2)
Na2 Na Uiso 1.1840(4) 0.9081(4) 1.1180(3) 1.000 0.046(2)

loop_
_atom_type_symbol
_atom_type_description
_atom_type_scat_dispersion_real
_atom_type_scat_dispersion_imag
_atom_type_scat_source
C C 0.0033 0.0016 ' International Tables Vol C Tables 4.2.6.8 and 6.1.1.4'
Mo Mo -1.6832 0.6857 ' International Tables Vol C Tables 4.2.6.8 and 6.1.1.4'
N N 0.0061 0.0033 ' International Tables Vol C Tables 4.2.6.8 and 6.1.1.4'
Na Na 0.0362 0.0249 ' International Tables Vol C Tables 4.2.6.8 and 6.1.1.4'
O O 0.0106 0.0060 ' International Tables Vol C Tables 4.2.6.8 and 6.1.1.4'
S S 0.1246 0.1234 ' International Tables Vol C Tables 4.2.6.8 and 6.1.1.4'

loop_
_geom_angle_atom_site_label_1
_geom_angle_atom_site_label_2
_geom_angle_atom_site_label_3
_geom_angle
_geom_angle_site_symmetry_1
_geom_angle_site_symmetry_3
_geom_angle_publ_flag
S1 Mo1 O1 98.0(2) . . yes
S1 Mo1 O3 157.8(2) . . yes
S1 Mo1 O4 89.02(18) . . yes
S1 Mo1 O5 79.82(18) . . yes
S1 Mo1 N1 80.0(2) . . yes
Mo2 Mo1 S1 148.32(11) 1_556 . yes
O1 Mo1 O3 101.6(3) . . yes
O1 Mo1 O4 108.6(3) . . yes
O1 Mo1 O5 164.1(4) . . yes
O1 Mo1 N1 93.1(4) . . yes
Mo2 Mo1 O1 96.8(2) 1_556 . yes
O3 Mo1 O4 94.6(3) . . yes
O3 Mo1 O5 78.5(3) . . yes
O3 Mo1 N1 88.5(3) . . yes
Mo2 Mo1 O3 38.4(2) 1_556 . yes
O4 Mo1 O5 87.2(3) . . yes
O4 Mo1 N1 156.9(3) . . yes
Mo2 Mo1 O4 59.69(15) 1_556 . yes
O5 Mo1 N1 71.0(3) . . yes
Mo2 Mo1 O5 92.89(17) 1_556 . yes
Mo2 Mo1 N1 126.9(2) 1_556 . yes
Mo1 Mo2 S2 148.53(11) 1_554 1_554 yes
Mo1 Mo2 O2 86.6(2) 1_554 1_554 yes
Mo1 Mo2 O3 41.5(2) 1_554 1_554 yes
Mo1 Mo2 O7 84.67(15) 1_554 1_554 yes
Mo1 Mo2 N2 113.52(18) 1_554 1_554 yes
S2 Mo2 O2 119.4(2) 1_554 1_554 yes
S2 Mo2 O3 108.3(2) 1_554 1_554 yes
S2 Mo2 O7 85.99(18) 1_554 1_554 yes
S2 Mo2 N2 88.5(2) 1_554 1_554 yes
O2 Mo2 O3 111.0(3) 1_554 1_554 yes
O2 Mo2 O7 138.2(3) 1_554 1_554 yes
O2 Mo2 N2 83.6(3) 1_554 1_554 yes
O3 Mo2 O7 88.3(3) 1_554 1_554 yes
O3 Mo2 N2 146.1(3) 1_554 1_554 yes
O7 Mo2 N2 63.1(3) 1_554 1_554 yes
Mo1 S1 C1 100.5(3) . . yes
Mo2 S2 C6 105.5(3) 1_556 . yes
Mo1 O3 Mo2 100.1(4) . 1_556 yes
Mo1 O5 C3 116.2(7) . . yes
Mo2 O7 C8 110.5(6) 1_556 . yes
O11B O11A C11 71(2) . . yes
O11A O11B C11 67(2) . . yes
Mo1 N1 C2 106.1(6) . . yes
Mo2 N2 C7 96.9(6) 1_556 . yes
S1 C1 C4 109.4(9) . . yes
S1 C1 C2 107.9(7) . . yes
C2 C1 C5 110.9(10) . . no
C4 C1 C5 110.7(9) . . no
S1 C1 C5 107.5(9) . . yes
C2 C1 C4 110.4(10) . . no
C1 C2 C3 113.1(9) . . no
N1 C2 C1 109.7(9) . . yes
N1 C2 C3 106.0(8) . . yes
O6 C3 C2 123.0(11) . . yes
O5 C3 C2 114.3(11) . . yes
O5 C3 O6 122.7(11) . . yes
S2 C6 C7 108.9(6) . . yes
S2 C6 C1O 109.7(8) . . yes
C1O C6 C9 109.9(8) . . no
S2 C6 C9 110.1(8) . . yes
C1O C6 C7 108.8(9) . . no
C7 C6 C9 109.5(9) . . no
N2 C7 C8 105.3(7) . . yes
C6 C7 C8 110.5(9) . . no
N2 C7 C6 107.9(8) . . yes
O8 C8 C7 120.2(9) . . yes
O7 C8 O8 125.0(11) . . yes
O7 C8 C7 114.8(10) . . yes
O11A C11 O11B 42.7(17) . . yes

loop_
_geom_bond_atom_site_label_1
_geom_bond_atom_site_label_2
_geom_bond_distance
_geom_bond_site_symmetry_2
_geom_bond_publ_flag
Mo1 S1 2.443(3) . yes
Mo1 O1 1.675(7) . yes
Mo1 O3 1.976(6) . yes
Mo1 O4 1.953(7) . yes
Mo1 O5 2.260(8) . yes
Mo1 N1 2.224(9) . yes
Mo1 Mo2 2.936(2) 1_556 yes
Mo2 S2 1.960(3) 1_554 yes
Mo2 O2 1.715(7) 1_554 yes
Mo2 O3 1.853(8) 1_554 yes
Mo2 O7 2.426(7) 1_554 yes
Mo2 N2 2.455(9) 1_554 yes
S1 C1 1.864(13) . yes
S2 C6 1.839(12) . yes
O5 C3 1.295(15) . yes
O6 C3 1.227(17) . yes
O7 C8 1.287(12) . yes
O8 C8 1.220(14) . yes
O11A O11B 1.01(4) . yes
O11A C11 1.37(3) . yes
O11B C11 1.40(3) . yes
O12 C12 1.395(17) . yes
O13 C13 1.467(13) . yes
O14A O14B 1.02(4) . yes
N1 C2 1.472(14) . yes
N2 C7 1.501(12) . yes
C1 C2 1.537(14) . no
C1 C4 1.513(19) . no
C1 C5 1.517(19) . no
C1O C6 1.537(14) . no
C2 C3 1.511(16) . no
C6 C9 1.549(17) . no
C6 C7 1.567(14) . no
C7 C8 1.527(16) . no

loop_
_geom_torsion_atom_site_label_1
_geom_torsion_atom_site_label_2
_geom_torsion_atom_site_label_3
_geom_torsion_atom_site_label_4
_geom_torsion
_geom_torsion_site_symmetry_1
_geom_torsion_site_symmetry_3
_geom_torsion_site_symmetry_4
_geom_torsion_publ_flag
O1 Mo1 S1 C1 -103.8(5) . . . no
O3 Mo1 S1 C1 47.8(8) . . . no
O4 Mo1 S1 C1 147.6(5) . . . no
O5 Mo1 S1 C1 60.3(5) . . . no
N1 Mo1 S1 C1 -12.0(5) . . . no
Mo2 Mo1 S1 C1 139.1(4) 1_556 . . no
S1 Mo1 O3 Mo2 122.3(5) . . 1_556 no
O1 Mo1 O3 Mo2 -86.4(4) . . 1_556 no
O4 Mo1 O3 Mo2 23.6(3) . . 1_556 no
O5 Mo1 O3 Mo2 109.8(4) . . 1_556 no
N1 Mo1 O3 Mo2 -179.3(4) . . 1_556 no
S1 Mo1 O5 C3 -60.9(7) . . . no
O3 Mo1 O5 C3 114.4(8) . . . no
O4 Mo1 O5 C3 -150.4(8) . . . no
N1 Mo1 O5 C3 22.0(7) . . . no
Mo2 Mo1 O5 C3 150.2(7) 1_556 . . no
S1 Mo1 N1 C2 41.9(5) . . . no
O1 Mo1 N1 C2 139.4(6) . . . no
O3 Mo1 N1 C2 -119.1(6) . . . no
O4 Mo1 N1 C2 -20.9(10) . . . no
O5 Mo1 N1 C2 -40.7(5) . . . no
Mo2 Mo1 N1 C2 -119.6(5) 1_556 . . no
S1 Mo1 Mo2 S2 -122.5(3) . 1_556 . no
S1 Mo1 Mo2 O2 89.9(3) . 1_556 . no
S1 Mo1 Mo2 O3 -142.6(4) . 1_556 . no
S1 Mo1 Mo2 O7 -49.1(2) . 1_556 . no
S1 Mo1 Mo2 N2 8.4(3) . 1_556 . no
O1 Mo1 Mo2 S2 120.1(3) . 1_556 . no
O1 Mo1 Mo2 O2 -27.5(4) . 1_556 . no
O1 Mo1 Mo2 O3 100.0(4) . 1_556 . no
O1 Mo1 Mo2 O7 -166.6(3) . 1_556 . no
O1 Mo1 Mo2 N2 -109.0(3) . 1_556 . no
O3 Mo1 Mo2 S2 20.1(4) . 1_556 . no
O3 Mo1 Mo2 O2 -127.5(4) . 1_556 . no
O3 Mo1 Mo2 O7 93.4(4) . 1_556 . no
O3 Mo1 Mo2 N2 151.0(4) . 1_556 . no
O4 Mo1 Mo2 S2 -132.3(3) . 1_556 . no
O4 Mo1 Mo2 O2 80.1(3) . 1_556 . no
O4 Mo1 Mo2 O3 -152.4(4) . 1_556 . no
O4 Mo1 Mo2 O7 -59.0(3) . 1_556 . no
O4 Mo1 Mo2 N2 -1.5(3) . 1_556 . no
O5 Mo1 Mo2 S2 -47.3(3) . 1_556 . no
O5 Mo1 Mo2 O2 165.1(3) . 1_556 . no
O5 Mo1 Mo2 O3 -67.4(4) . 1_556 . no
O5 Mo1 Mo2 O7 26.1(3) . 1_556 . no
O5 Mo1 Mo2 N2 83.6(3) . 1_556 . no
N1 Mo1 Mo2 S2 21.0(4) . 1_556 . no
N1 Mo1 Mo2 O2 -126.6(4) . 1_556 . no
N1 Mo1 Mo2 O3 0.9(5) . 1_556 . no
N1 Mo1 Mo2 O7 94.3(3) . 1_556 . no
N1 Mo1 Mo2 N2 151.9(4) . 1_556 . no
Mo1 S1 C1 C2 -16.8(9) . . . no
Mo1 S1 C1 C4 103.4(7) . . . no
Mo1 S1 C1 C5 -136.4(7) . . . no
Mo2 S2 C6 C1O -149.4(6) 1_556 . . no
Mo2 S2 C6 C7 -30.4(8) 1_556 . . no
Mo2 S2 C6 C9 89.6(6) 1_556 . . no
Mo1 O5 C3 O6 -178.9(9) . . . no
Mo1 O5 C3 C2 2.3(12) . . . no
Mo2 O7 C8 O8 151.8(9) 1_556 . . no
Mo2 O7 C8 C7 -26.7(10) 1_556 . . no
Mo1 N1 C2 C3 54.8(9) . . . no
Mo1 N1 C2 C1 -67.7(8) . . . no
Mo2 N2 C7 C8 63.4(8) 1_556 . . no
Mo2 N2 C7 C6 -54.7(8) 1_556 . . no
C4 C1 C2 N1 -64.7(12) . . . no
S1 C1 C2 C3 -63.2(11) . . . no
C5 C1 C2 C3 54.2(13) . . . no
S1 C1 C2 N1 54.8(10) . . . no
C4 C1 C2 C3 177.2(10) . . . no
C5 C1 C2 N1 172.3(9) . . . no
C1 C2 C3 O5 82.0(12) . . . no
N1 C2 C3 O5 -38.2(12) . . . no
N1 C2 C3 O6 143.0(11) . . . no
C1 C2 C3 O6 -96.8(14) . . . no
S2 C6 C7 C8 -52.7(10) . . . no
C1O C6 C7 N2 -178.5(9) . . . no
C9 C6 C7 N2 -58.4(11) . . . no
C9 C6 C7 C8 -173.1(9) . . . no
C1O C6 C7 C8 66.8(11) . . . no
S2 C6 C7 N2 62.0(10) . . . no
N2 C7 C8 O7 -27.1(12) . . . no
N2 C7 C8 O8 154.4(10) . . . no
C6 C7 C8 O7 89.2(10) . . . no
C6 C7 C8 O8 -89.3(12) . . . no
